data_4022596
loop_
_publ_author_name
'Benjamin T. King'
'Ji\<r\'i Kroul\'ik'
'Charles R. Robertson'
'Pawel Rempala'
'Cameron L. Hilton'
'Justin D. Korinek'
'Lisa M. Gortari'

_publ_contact_author_address
;
Department of Chemistry
University of Nevada, Reno
Reno, NV 89557
;
_publ_contact_author_email king@chem.unr.edu
_publ_contact_author_name 'Professor Benjamin T. King'
_publ_contact_author_phone 775-784-1736
_publ_section_title
;
 Controlling the Scholl Reaction
;
_journal_name_full 'Journal of Organic Chemistry'
_journal_page_first 2279
_journal_page_last 2288
_journal_paper_doi 10.1021/jo061515x
_journal_volume 72
_journal_year 2007
_chemical_formula_sum 'C22 H22 O4'
_chemical_formula_weight 350.40
_chemical_name_common 'Compound 18'
_chemical_name_systematic
; 
 3,3'',5,5'' tetramethoxyorthoterphenyl
;
_space_group_IT_number 15
_symmetry_cell_setting monoclinic
_symmetry_space_group_name_Hall '-C 2yc'
_symmetry_space_group_name_H-M 'C 1 2/c 1'
_atom_sites_solution_hydrogens geom
_atom_sites_solution_primary direct
_atom_sites_solution_secondary difmap
_audit_creation_method SHELXL-97
_cell_angle_alpha 90.00
_cell_angle_beta 120.6150(10)
_cell_angle_gamma 90.00
_cell_formula_units_Z 4
_cell_length_a 17.6107(11)
_cell_length_b 8.7374(6)
_cell_length_c 13.5527(9)
_cell_measurement_reflns_used 6192
_cell_measurement_temperature 100(2)
_cell_measurement_theta_max 32.29
_cell_measurement_theta_min 2.34
_cell_volume 1794.7(2)
_computing_cell_refinement 'Bruker SMART'
_computing_data_collection 'Bruker SMART'
_computing_data_reduction 'Bruker SAINT'
_computing_molecular_graphics 'Bruker SHELXTL'
_computing_publication_material 'Bruker SHELXTL'
_computing_structure_refinement 'SHELXL-97 (Sheldrick, 1997)'
_computing_structure_solution 'SHELXS-97 (Sheldrick, 1990)'
_diffrn_ambient_temperature 100(2)
_diffrn_measured_fraction_theta_full 0.999
_diffrn_measured_fraction_theta_max 0.999
_diffrn_measurement_device_type 'CCD area detector'
_diffrn_measurement_method 'phi and omega scans'
_diffrn_radiation_monochromator graphite
_diffrn_radiation_source 'fine-focus sealed tube'
_diffrn_radiation_type MoK\a
_diffrn_radiation_wavelength 0.71073
_diffrn_reflns_av_R_equivalents 0.0201
_diffrn_reflns_av_sigmaI/netI 0.0137
_diffrn_reflns_limit_h_max 26
_diffrn_reflns_limit_h_min -26
_diffrn_reflns_limit_k_max 13
_diffrn_reflns_limit_k_min -13
_diffrn_reflns_limit_l_max 20
_diffrn_reflns_limit_l_min -20
_diffrn_reflns_number 15534
_diffrn_reflns_theta_full 32.29
_diffrn_reflns_theta_max 32.29
_diffrn_reflns_theta_min 2.69
_exptl_absorpt_coefficient_mu 0.088
_exptl_absorpt_correction_T_max 0.9882
_exptl_absorpt_correction_T_min 0.9837
_exptl_absorpt_correction_type multi-scan
_exptl_absorpt_process_details 'SADABS V2.10 (Sheldrick, G.M., 2003)'
_exptl_crystal_colour colorless
_exptl_crystal_density_diffrn 1.297
_exptl_crystal_density_method 'not measured'
_exptl_crystal_description block
_exptl_crystal_F_000 744
_exptl_crystal_size_max 0.19
_exptl_crystal_size_mid 0.17
_exptl_crystal_size_min 0.14
_refine_diff_density_max 0.510
_refine_diff_density_min -0.247
_refine_diff_density_rms 0.066
_refine_ls_extinction_method none
_refine_ls_goodness_of_fit_ref 1.011
_refine_ls_hydrogen_treatment constr
_refine_ls_matrix_type full
_refine_ls_number_parameters 118
_refine_ls_number_reflns 3195
_refine_ls_number_restraints 0
_refine_ls_restrained_S_all 1.011
_refine_ls_R_factor_all 0.0441
_refine_ls_R_factor_gt 0.0424
_refine_ls_shift/su_max 0.000
_refine_ls_shift/su_mean 0.000
_refine_ls_structure_factor_coef Fsqd
_refine_ls_weighting_details 'calc w=1/[\s^2^(Fo^2^)+(0.0788P)^2^+0.9739P] where P=(Fo^2^+2Fc^2^)/3'
_refine_ls_weighting_scheme calc
_refine_ls_wR_factor_gt 0.1217
_refine_ls_wR_factor_ref 0.1238
_reflns_number_gt 2985
_reflns_number_total 3195
_reflns_threshold_expression >2sigma(I)
_cod_data_source_file jo061515xsi20061205_025631.cif
_cod_data_source_block ch43sadmon
_cod_depositor_comments
;
The following automatic conversions were performed:
'_symmetry_cell_setting' value 'Monoclinic' changed to 'monoclinic'
according to '/home/saulius/struct/CIF-dictionaries/cif_core.dic'
dictionary named 'cif_core.dic' version 2.4.1 from 2010-06-29.

Automatic conversion script
Id: cif_fix_enum 1527 2010-12-29 10:47:43Z saulius 
;
_cod_original_sg_symbol_H-M 'C 2/c'
_cod_database_code 4022596

loop_
_symmetry_equiv_pos_as_xyz
'x, y, z'
'-x, y, -z+1/2'
'x+1/2, y+1/2, z'
'-x+1/2, y+1/2, -z+1/2'
'-x, -y, -z'
'x, -y, z-1/2'
'-x+1/2, -y+1/2, -z'
'x+1/2, -y+1/2, z-1/2'

loop_
_atom_site_label
_atom_site_type_symbol
_atom_site_fract_x
_atom_site_fract_y
_atom_site_fract_z
_atom_site_U_iso_or_equiv
_atom_site_adp_type
_atom_site_occupancy
_atom_site_symmetry_multiplicity
_atom_site_calc_flag
_atom_site_refinement_flags
C1 C 0.40907(5) 0.41422(8) 0.23351(6) 0.01351(14) Uani 1 1 d .
C2 C 0.32803(5) 0.45291(8) 0.13766(6) 0.01500(14) Uani 1 1 d .
H2 H 0.3039 0.3922 0.0722 0.018 Uiso 1 1 calc R
C3 C 0.28336(4) 0.58366(8) 0.14070(6) 0.01452(14) Uani 1 1 d .
C4 C 0.31748(5) 0.67468(8) 0.23890(6) 0.01484(14) Uani 1 1 d .
H4 H 0.2867 0.7596 0.2414 0.018 Uiso 1 1 calc R
C5 C 0.39943(5) 0.63464(8) 0.33361(6) 0.01453(14) Uani 1 1 d .
C6 C 0.44524(5) 0.50600(8) 0.33129(6) 0.01461(14) Uani 1 1 d .
H6 H 0.4997 0.4814 0.3947 0.018 Uiso 1 1 calc R
C19 C 0.15580(5) 0.74332(10) 0.04188(7) 0.02126(16) Uani 1 1 d .
H19A H 0.1032 0.7525 -0.0320 0.032 Uiso 1 1 calc R
H19C H 0.1905 0.8346 0.0581 0.032 Uiso 1 1 calc R
H19B H 0.1401 0.7294 0.0995 0.032 Uiso 1 1 calc R
C20 C 0.39617(5) 0.84596(9) 0.44388(7) 0.01919(15) Uani 1 1 d .
H20C H 0.4325 0.8926 0.5176 0.029 Uiso 1 1 calc R
H20B H 0.3413 0.8141 0.4365 0.029 Uiso 1 1 calc R
H20A H 0.3848 0.9186 0.3848 0.029 Uiso 1 1 calc R
C1P C 0.45568(5) 0.27041(8) 0.23669(6) 0.01339(14) Uani 1 1 d .
C2P C 0.41235(5) 0.13043(8) 0.22086(7) 0.01619(15) Uani 1 1 d .
H2P H 0.3534 0.1299 0.2011 0.019 Uiso 1 1 calc R
C3P C 0.45571(5) -0.00805(8) 0.23417(7) 0.01791(15) Uani 1 1 d .
H3P H 0.4256 -0.1000 0.2220 0.021 Uiso 1 1 calc R
O1 O 0.20587(4) 0.61451(7) 0.04190(5) 0.01810(13) Uani 1 1 d .
O2 O 0.44061(4) 0.71620(7) 0.43325(5) 0.01951(14) Uani 1 1 d .

loop_
_atom_site_aniso_label
_atom_site_aniso_U_11
_atom_site_aniso_U_22
_atom_site_aniso_U_33
_atom_site_aniso_U_23
_atom_site_aniso_U_13
_atom_site_aniso_U_12
C1 0.0135(3) 0.0117(3) 0.0169(3) 0.0001(2) 0.0089(2) -0.0002(2)
C2 0.0138(3) 0.0141(3) 0.0166(3) -0.0011(2) 0.0073(2) -0.0006(2)
C3 0.0119(3) 0.0146(3) 0.0162(3) 0.0015(2) 0.0066(2) 0.0002(2)
C4 0.0138(3) 0.0133(3) 0.0175(3) 0.0004(2) 0.0081(2) 0.0011(2)
C5 0.0143(3) 0.0135(3) 0.0159(3) -0.0010(2) 0.0077(2) 0.0002(2)
C6 0.0136(3) 0.0135(3) 0.0162(3) -0.0002(2) 0.0072(2) 0.0013(2)
C19 0.0171(3) 0.0225(4) 0.0224(3) 0.0044(3) 0.0088(3) 0.0069(3)
C20 0.0228(3) 0.0168(3) 0.0195(3) -0.0019(2) 0.0119(3) 0.0037(3)
C1P 0.0146(3) 0.0116(3) 0.0153(3) -0.0002(2) 0.0085(2) -0.0004(2)
C2P 0.0185(3) 0.0134(3) 0.0194(3) -0.0010(2) 0.0116(3) -0.0026(2)
C3P 0.0259(4) 0.0116(3) 0.0204(3) -0.0008(2) 0.0149(3) -0.0024(2)
O1 0.0132(2) 0.0188(3) 0.0175(3) 0.00090(19) 0.00435(19) 0.00275(18)
O2 0.0181(3) 0.0184(3) 0.0179(3) -0.00494(19) 0.0061(2) 0.00395(19)

loop_
_atom_type_symbol
_atom_type_description
_atom_type_scat_dispersion_real
_atom_type_scat_dispersion_imag
_atom_type_scat_source
C C 0.0033 0.0016 'International Tables Vol C Tables 4.2.6.8 and 6.1.1.4'
H H 0.0000 0.0000 'International Tables Vol C Tables 4.2.6.8 and 6.1.1.4'
O O 0.0106 0.0060 'International Tables Vol C Tables 4.2.6.8 and 6.1.1.4'

loop_
_geom_angle_atom_site_label_1
_geom_angle_atom_site_label_2
_geom_angle_atom_site_label_3
_geom_angle
_geom_angle_site_symmetry_1
_geom_angle_site_symmetry_3
C6 C1 C2 120.04(6) . .
C6 C1 C1P 118.64(6) . .
C2 C1 C1P 121.21(6) . .
C1 C2 C3 119.58(7) . .
O1 C3 C4 123.50(6) . .
O1 C3 C2 115.34(6) . .
C4 C3 C2 121.16(6) . .
C3 C4 C5 118.23(6) . .
O2 C5 C6 114.95(6) . .
O2 C5 C4 123.81(6) . .
C6 C5 C4 121.23(7) . .
C5 C6 C1 119.72(6) . .
C2P C1P C1P 119.01(4) . 2_655
C2P C1P C1 118.91(6) . .
C1P C1P C1 121.92(4) 2_655 .
C3P C2P C1P 121.29(7) . .
C3P C3P C2P 119.65(4) 2_655 .
C3 O1 C19 117.62(6) . .
C5 O2 C20 118.23(6) . .

loop_
_geom_bond_atom_site_label_1
_geom_bond_atom_site_label_2
_geom_bond_distance
_geom_bond_site_symmetry_2
C1 C6 1.3947(10) .
C1 C2 1.3965(10) .
C1 C1P 1.4894(9) .
C2 C3 1.3995(10) .
C3 O1 1.3664(9) .
C3 C4 1.3965(10) .
C4 C5 1.4021(10) .
C5 O2 1.3638(9) .
C5 C6 1.3932(9) .
C19 O1 1.4296(10) .
C20 O2 1.4259(9) .
C1P C2P 1.3991(9) .
C1P C1P 1.4119(14) 2_655
C2P C3P 1.3927(10) .
C3P C3P 1.3914(16) 2_655

loop_
_geom_torsion_atom_site_label_1
_geom_torsion_atom_site_label_2
_geom_torsion_atom_site_label_3
_geom_torsion_atom_site_label_4
_geom_torsion
_geom_torsion_site_symmetry_1
_geom_torsion_site_symmetry_4
C6 C1 C2 C3 -0.31(10) . .
C1P C1 C2 C3 175.74(6) . .
C1 C2 C3 O1 178.27(6) . .
C1 C2 C3 C4 -1.36(11) . .
O1 C3 C4 C5 -177.50(6) . .
C2 C3 C4 C5 2.09(11) . .
C3 C4 C5 O2 178.41(7) . .
C3 C4 C5 C6 -1.20(11) . .
O2 C5 C6 C1 179.94(6) . .
C4 C5 C6 C1 -0.42(11) . .
C2 C1 C6 C5 1.19(11) . .
C1P C1 C6 C5 -174.96(6) . .
C6 C1 C1P C2P 118.46(8) . .
C2 C1 C1P C2P -57.64(9) . .
C6 C1 C1P C1P -56.91(11) . 2_655
C2 C1 C1P C1P 126.99(9) . 2_655
C1P C1P C2P C3P 1.91(13) 2_655 .
C1 C1P C2P C3P -173.60(7) . .
C1P C2P C3P C3P 1.17(13) . 2_655
C4 C3 O1 C19 -2.85(10) . .
C2 C3 O1 C19 177.53(6) . .
C6 C5 O2 C20 -177.50(6) . .
C4 C5 O2 C20 2.87(11) . .
